data_4106118
loop_
_publ_author_name
'Jun Zhou'
'Jianjun He'
'Binjie Wang'
'Weijun Yang'
'Hongjun Ren'

_publ_section_title
;
 1,7-Palladium Migration via C-H Activation, Followed by Intramolecular
 Amination: Regioselective Synthesis of Benzotriazoles
;
_journal_name_full 'Journal of the American Chemical Society'
_journal_page_first 6868
_journal_page_last 6870
_journal_paper_doi 10.1021/ja2007438
_journal_volume 133
_journal_year 2011
_chemical_formula_moiety 'C16 H12 F3 N3 O2'
_chemical_formula_sum 'C16 H12 F3 N3 O2'
_chemical_formula_weight 335.29
_chemical_name_systematic
; 
 ? 
;
_space_group_IT_number 14
_symmetry_cell_setting monoclinic
_symmetry_space_group_name_Hall '-P 2ybc'
_symmetry_space_group_name_H-M 'P 1 21/c 1'
_atom_sites_solution_hydrogens geom
_atom_sites_solution_primary direct
_atom_sites_solution_secondary difmap
_audit_creation_method SHELXL-97
_cell_angle_alpha 90.00
_cell_angle_beta 112.595(9)
_cell_angle_gamma 90.00
_cell_formula_units_Z 4
_cell_length_a 16.4846(12)
_cell_length_b 7.6746(5)
_cell_length_c 13.0858(10)
_cell_measurement_reflns_used 2045
_cell_measurement_temperature 293(2)
_cell_measurement_theta_max 67.0232
_cell_measurement_theta_min 2.9011
_cell_volume 1528.4(2)
_computing_cell_refinement
;
CrysAlisPro, Oxford Diffraction Ltd.,
Version 1.171.33.52 (release 06-11-2009 CrysAlis171 .NET)
(compiled Nov  6 2009,16:24:50)
;
_computing_data_collection
;
CrysAlisPro, Oxford Diffraction Ltd.,
Version 1.171.33.52 (release 06-11-2009 CrysAlis171 .NET)
(compiled Nov  6 2009,16:24:50)
;
_computing_data_reduction
;
CrysAlisPro, Oxford Diffraction Ltd.,
Version 1.171.33.52 (release 06-11-2009 CrysAlis171 .NET)
(compiled Nov  6 2009,16:24:50)
;
_computing_molecular_graphics
;
 OLEX2: a complete structure solution, refinement and analysis program.
 Dolomanov et al., J. Appl. Cryst. (2009). 42, 339-341
;
_computing_publication_material
;
 OLEX2: a complete structure solution, refinement and analysis program.
 Dolomanov et al., J. Appl. Cryst. (2009). 42, 339-341
;
_diffrn_ambient_temperature 293(2)
_diffrn_detector_area_resol_mean 10.3592
_diffrn_measured_fraction_theta_full 0.996
_diffrn_measured_fraction_theta_max 0.996
_diffrn_measurement_device_type 'Xcalibur, Atlas, Gemini ultra'
_diffrn_measurement_method '\w scans'
_diffrn_radiation_monochromator graphite
_diffrn_radiation_source 'fine-focus sealed tube'
_diffrn_radiation_type CuK\a
_diffrn_radiation_wavelength 1.54184
_diffrn_reflns_av_R_equivalents 0.0460
_diffrn_reflns_av_sigmaI/netI 0.0373
_diffrn_reflns_limit_h_max 19
_diffrn_reflns_limit_h_min -16
_diffrn_reflns_limit_k_max 9
_diffrn_reflns_limit_k_min -5
_diffrn_reflns_limit_l_max 15
_diffrn_reflns_limit_l_min -15
_diffrn_reflns_number 8102
_diffrn_reflns_theta_full 67.13
_diffrn_reflns_theta_max 67.13
_diffrn_reflns_theta_min 2.90
_exptl_absorpt_coefficient_mu 1.064
_exptl_absorpt_correction_T_max 0.938
_exptl_absorpt_correction_T_min 0.858
_exptl_absorpt_correction_type multi-scan
_exptl_absorpt_process_details
;
CrysAlisPro, Oxford Diffraction Ltd.,
Version 1.171.33.53 (release 17-11-2009 CrysAlis171 .NET)
(compiled Nov 17 2009,16:58:22)
empirical absorption correction using spherical harmonics,
 implemented in SCALE3 ABSPACK scaling algorithm.
;
_exptl_crystal_colour colorless
_exptl_crystal_density_diffrn 1.457
_exptl_crystal_description platelet
_exptl_crystal_F_000 688
_exptl_crystal_size_max 0.26
_exptl_crystal_size_mid 0.12
_exptl_crystal_size_min 0.06
_refine_diff_density_max 0.256
_refine_diff_density_min -0.192
_refine_diff_density_rms 0.040
_refine_ls_extinction_coef 0.0038(5)
_refine_ls_extinction_expression Fc^*^=kFc[1+0.001xFc^2^\l^3^/sin(2\q)]^-1/4^
_refine_ls_extinction_method SHELXL
_refine_ls_goodness_of_fit_ref 1.019
_refine_ls_hydrogen_treatment constr
_refine_ls_matrix_type full
_refine_ls_number_parameters 219
_refine_ls_number_reflns 2713
_refine_ls_number_restraints 0
_refine_ls_restrained_S_all 1.019
_refine_ls_R_factor_all 0.0783
_refine_ls_R_factor_gt 0.0477
_refine_ls_shift/su_max 0.000
_refine_ls_shift/su_mean 0.000
_refine_ls_structure_factor_coef Fsqd
_refine_ls_weighting_details 'calc w=1/[\s^2^(Fo^2^)+(0.0733P)^2^+0.1782P] where P=(Fo^2^+2Fc^2^)/3'
_refine_ls_weighting_scheme calc
_refine_ls_wR_factor_gt 0.1263
_refine_ls_wR_factor_ref 0.1440
_reflns_number_gt 1737
_reflns_number_total 2713
_reflns_threshold_expression >2sigma(I)
_cod_data_source_file ja2007438_si_001.cif
_cod_data_source_block 100514_zhoujun3_37_cu
_cod_original_cell_volume 1528.5(2)
_cod_original_sg_symbol_H-M 'P 21/c'
_cod_database_code 4106118

loop_
_symmetry_equiv_pos_as_xyz
'x, y, z'
'-x, y+1/2, -z+1/2'
'-x, -y, -z'
'x, -y-1/2, z-1/2'

loop_
_atom_site_label
_atom_site_type_symbol
_atom_site_fract_x
_atom_site_fract_y
_atom_site_fract_z
_atom_site_U_iso_or_equiv
_atom_site_adp_type
_atom_site_occupancy
_atom_site_symmetry_multiplicity
_atom_site_calc_flag
_atom_site_refinement_flags
F1 F 0.88390(13) 0.6191(3) 0.9626(3) 0.1392(11) Uani 1 1 d .
F2 F 0.90134(12) 0.3585(3) 0.9281(2) 0.1147(8) Uani 1 1 d .
F3 F 0.90036(13) 0.4228(4) 1.08258(19) 0.1320(9) Uani 1 1 d .
O1 O 0.19438(15) 0.3327(4) 0.34092(17) 0.1033(8) Uani 1 1 d .
O2 O 0.12622(13) 0.4803(3) 0.43164(16) 0.0790(6) Uani 1 1 d .
N1 N 0.57275(15) 0.3075(3) 0.99281(17) 0.0671(6) Uani 1 1 d .
N2 N 0.49491(14) 0.3125(3) 0.91577(17) 0.0646(6) Uani 1 1 d .
N3 N 0.50112(12) 0.3636(2) 0.81890(15) 0.0516(5) Uani 1 1 d .
C1 C 0.86148(18) 0.4579(4) 0.9756(3) 0.0763(8) Uani 1 1 d .
C2 C 0.76526(17) 0.4321(3) 0.9310(2) 0.0600(6) Uani 1 1 d .
C3 C 0.71839(17) 0.4685(3) 0.8182(2) 0.0640(7) Uani 1 1 d .
H3 H 0.7492 0.5071 0.7760 0.077 Uiso 1 1 calc R
C4 C 0.62985(16) 0.4493(3) 0.7684(2) 0.0573(6) Uani 1 1 d .
H4 H 0.5993 0.4741 0.6938 0.069 Uiso 1 1 calc R
C5 C 0.58739(15) 0.3902(3) 0.83592(18) 0.0498(5) Uani 1 1 d .
C6 C 0.63266(16) 0.3554(3) 0.9477(2) 0.0549(6) Uani 1 1 d .
C7 C 0.72321(18) 0.3752(3) 0.9977(2) 0.0627(7) Uani 1 1 d .
H7 H 0.7539 0.3513 1.0724 0.075 Uiso 1 1 calc R
C8 C 0.42386(15) 0.3802(3) 0.72043(18) 0.0498(5) Uani 1 1 d .
C9 C 0.34759(16) 0.4444(3) 0.7262(2) 0.0563(6) Uani 1 1 d .
H9 H 0.3467 0.4813 0.7934 0.068 Uiso 1 1 calc R
C10 C 0.27275(16) 0.4533(3) 0.6310(2) 0.0577(6) Uani 1 1 d .
H10 H 0.2209 0.4958 0.6342 0.069 Uiso 1 1 calc R
C11 C 0.27409(16) 0.3991(3) 0.53009(19) 0.0543(6) Uani 1 1 d .
C12 C 0.35142(16) 0.3370(3) 0.5263(2) 0.0581(6) Uani 1 1 d .
H12 H 0.3528 0.3019 0.4589 0.070 Uiso 1 1 calc R
C13 C 0.42660(16) 0.3264(3) 0.6207(2) 0.0562(6) Uani 1 1 d .
H13 H 0.4784 0.2837 0.6177 0.067 Uiso 1 1 calc R
C14 C 0.19528(18) 0.4018(4) 0.4247(2) 0.0659(7) Uani 1 1 d .
C15 C 0.0469(2) 0.4834(6) 0.3292(3) 0.1051(13) Uani 1 1 d .
H15B H 0.0555 0.5639 0.2770 0.126 Uiso 1 1 calc R
H15A H 0.0368 0.3684 0.2959 0.126 Uiso 1 1 calc R
C16 C -0.0279(2) 0.5358(6) 0.3513(3) 0.0996(11) Uani 1 1 d .
H16A H -0.0780 0.5456 0.2829 0.149 Uiso 1 1 calc R
H16C H -0.0164 0.6465 0.3884 0.149 Uiso 1 1 calc R
H16B H -0.0395 0.4505 0.3976 0.149 Uiso 1 1 calc R

loop_
_atom_site_aniso_label
_atom_site_aniso_U_11
_atom_site_aniso_U_22
_atom_site_aniso_U_33
_atom_site_aniso_U_23
_atom_site_aniso_U_13
_atom_site_aniso_U_12
F1 0.0611(12) 0.0931(15) 0.242(3) 0.0002(16) 0.0342(14) -0.0172(10)
F2 0.0626(10) 0.1476(19) 0.1338(17) -0.0283(14) 0.0376(11) 0.0176(11)
F3 0.0648(12) 0.215(3) 0.0935(15) -0.0095(16) 0.0047(10) -0.0054(14)
O1 0.0791(14) 0.172(2) 0.0599(12) -0.0216(14) 0.0282(10) -0.0037(15)
O2 0.0633(12) 0.0985(15) 0.0617(11) -0.0035(10) 0.0091(9) 0.0127(10)
N1 0.0669(14) 0.0837(15) 0.0550(12) 0.0072(10) 0.0282(11) 0.0019(11)
N2 0.0632(14) 0.0820(15) 0.0572(12) 0.0076(10) 0.0326(11) -0.0020(11)
N3 0.0512(11) 0.0581(11) 0.0511(10) 0.0029(8) 0.0259(9) -0.0003(9)
C1 0.0526(16) 0.083(2) 0.086(2) -0.0114(16) 0.0192(15) 0.0026(14)
C2 0.0522(14) 0.0577(14) 0.0694(16) -0.0037(12) 0.0226(12) 0.0027(11)
C3 0.0579(15) 0.0676(16) 0.0748(17) 0.0033(13) 0.0347(13) -0.0033(12)
C4 0.0535(14) 0.0640(15) 0.0581(13) 0.0083(11) 0.0257(11) -0.0003(11)
C5 0.0500(13) 0.0482(12) 0.0550(13) 0.0014(10) 0.0242(11) 0.0017(10)
C6 0.0583(14) 0.0554(14) 0.0535(13) 0.0017(10) 0.0241(11) 0.0033(11)
C7 0.0614(16) 0.0631(15) 0.0586(14) -0.0015(12) 0.0176(12) 0.0079(12)
C8 0.0508(13) 0.0508(13) 0.0520(12) -0.0003(10) 0.0243(11) -0.0041(10)
C9 0.0568(14) 0.0644(15) 0.0537(13) -0.0043(11) 0.0280(12) 0.0016(11)
C10 0.0510(13) 0.0655(15) 0.0603(14) -0.0028(11) 0.0255(12) 0.0022(11)
C11 0.0535(13) 0.0573(13) 0.0537(13) -0.0001(10) 0.0224(11) -0.0059(11)
C12 0.0603(15) 0.0678(15) 0.0525(13) -0.0051(11) 0.0288(12) -0.0049(12)
C13 0.0529(13) 0.0625(14) 0.0611(14) -0.0030(11) 0.0306(12) -0.0010(11)
C14 0.0608(16) 0.0822(18) 0.0568(15) 0.0008(13) 0.0248(13) -0.0077(13)
C15 0.073(2) 0.156(4) 0.0619(18) -0.0058(19) -0.0007(16) 0.025(2)
C16 0.0669(19) 0.139(3) 0.077(2) 0.011(2) 0.0103(16) -0.001(2)

loop_
_atom_type_symbol
_atom_type_description
_atom_type_scat_dispersion_real
_atom_type_scat_dispersion_imag
_atom_type_scat_source
C C 0.0181 0.0091 'International Tables Vol C Tables 4.2.6.8 and 6.1.1.4'
H H 0.0000 0.0000 'International Tables Vol C Tables 4.2.6.8 and 6.1.1.4'
N N 0.0311 0.0180 'International Tables Vol C Tables 4.2.6.8 and 6.1.1.4'
F F 0.0727 0.0534 'International Tables Vol C Tables 4.2.6.8 and 6.1.1.4'
O O 0.0492 0.0322 'International Tables Vol C Tables 4.2.6.8 and 6.1.1.4'

loop_
_geom_angle_atom_site_label_1
_geom_angle_atom_site_label_2
_geom_angle_atom_site_label_3
_geom_angle
C14 O2 C15 115.7(2)
N2 N1 C6 108.51(19)
N1 N2 N3 109.03(18)
C5 N3 N2 109.59(18)
C5 N3 C8 130.17(18)
N2 N3 C8 120.24(18)
F2 C1 F1 105.6(3)
F2 C1 F3 104.8(3)
F1 C1 F3 106.3(3)
F2 C1 C2 113.1(3)
F1 C1 C2 112.7(3)
F3 C1 C2 113.6(3)
C7 C2 C3 121.4(2)
C7 C2 C1 121.1(3)
C3 C2 C1 117.5(3)
C4 C3 C2 122.5(2)
C4 C3 H3 118.7
C2 C3 H3 118.7
C3 C4 C5 116.0(2)
C3 C4 H4 122.0
C5 C4 H4 122.0
N3 C5 C6 104.30(19)
N3 C5 C4 133.5(2)
C6 C5 C4 122.1(2)
N1 C6 C5 108.6(2)
N1 C6 C7 130.1(2)
C5 C6 C7 121.4(2)
C2 C7 C6 116.6(2)
C2 C7 H7 121.7
C6 C7 H7 121.7
C9 C8 C13 121.2(2)
C9 C8 N3 119.92(19)
C13 C8 N3 118.9(2)
C10 C9 C8 119.2(2)
C10 C9 H9 120.4
C8 C9 H9 120.4
C9 C10 C11 120.5(2)
C9 C10 H10 119.8
C11 C10 H10 119.8
C12 C11 C10 119.3(2)
C12 C11 C14 117.5(2)
C10 C11 C14 123.2(2)
C13 C12 C11 120.9(2)
C13 C12 H12 119.5
C11 C12 H12 119.5
C12 C13 C8 118.9(2)
C12 C13 H13 120.5
C8 C13 H13 120.5
O1 C14 O2 123.3(3)
O1 C14 C11 122.3(3)
O2 C14 C11 114.3(2)
C16 C15 O2 110.7(3)
C16 C15 H15B 109.5
O2 C15 H15B 109.5
C16 C15 H15A 109.5
O2 C15 H15A 109.5
H15B C15 H15A 108.1
C15 C16 H16A 109.5
C15 C16 H16C 109.5
H16A C16 H16C 109.5
C15 C16 H16B 109.5
H16A C16 H16B 109.5
H16C C16 H16B 109.5

loop_
_geom_bond_atom_site_label_1
_geom_bond_atom_site_label_2
_geom_bond_distance
F1 C1 1.320(4)
F2 C1 1.310(4)
F3 C1 1.324(4)
O1 C14 1.213(3)
O2 C14 1.321(3)
O2 C15 1.469(4)
N1 N2 1.292(3)
N1 C6 1.381(3)
N2 N3 1.368(3)
N3 C5 1.368(3)
N3 C8 1.427(3)
C1 C2 1.478(4)
C2 C7 1.378(4)
C2 C3 1.406(4)
C3 C4 1.358(4)
C3 H3 0.9300
C4 C5 1.397(3)
C4 H4 0.9300
C5 C6 1.389(3)
C6 C7 1.389(4)
C7 H7 0.9300
C8 C9 1.379(3)
C8 C13 1.386(3)
C9 C10 1.377(4)
C9 H9 0.9300
C10 C11 1.393(3)
C10 H10 0.9300
C11 C12 1.379(4)
C11 C14 1.487(4)
C12 C13 1.376(4)
C12 H12 0.9300
C13 H13 0.9300
C15 C16 1.429(5)
C15 H15B 0.9700
C15 H15A 0.9700
C16 H16A 0.9600
C16 H16C 0.9600
C16 H16B 0.9600

loop_
_cod_related_entry_id
_cod_related_entry_database
_cod_related_entry_code
1 ChemSpider 30660244
